data_7029076
loop_
_publ_author_name
'Molon, Mariusz'
'Gemel, Christian'
'Fischer, Roland A.'

_publ_section_title
;
 Organogallium- and organozinc-rich palladium and platinum clusters.
;
_journal_issue 8
_journal_name_full 'Dalton transactions (Cambridge, England : 2003)'
_journal_page_first 3114
_journal_page_last 3120
_journal_paper_doi 10.1039/c3dt53003e
_journal_volume 43
_journal_year 2014
_chemical_formula_moiety 'C28 H54 P2 Pt Zn4 '
_chemical_formula_sum 'C28 H54 P2 Pt Zn4'
_chemical_formula_weight 909.22
_chemical_name_systematic
; 
 ? 
;
_space_group_IT_number 14
_symmetry_cell_setting monoclinic
_symmetry_space_group_name_Hall '-P 2yn'
_symmetry_space_group_name_H-M 'P 1 21/n 1'
_atom_sites_solution_hydrogens geom
_atom_sites_solution_primary direct
_atom_sites_solution_secondary difmap
_audit_creation_method SHELXL-97
_cell_angle_alpha 90.00
_cell_angle_beta 91.654(3)
_cell_angle_gamma 90.00
_cell_formula_units_Z 4
_cell_length_a 11.7556(4)
_cell_length_b 18.4752(7)
_cell_length_c 16.4826(6)
_cell_measurement_reflns_used 200
_cell_measurement_temperature 105(2)
_cell_measurement_theta_max 70.00
_cell_measurement_theta_min 3.59
_cell_volume 3578.3(2)
_computing_cell_refinement 'CrysAlis RED 1.171.13, Oxford Diffraction'
_computing_data_collection 'CrysAlis CCD 1.171.13, Oxford Diffraction'
_computing_data_reduction 'CrysAlis RED 1.171.13, Oxford Diffraction'
_computing_molecular_graphics SHELXL-97
_computing_publication_material SHELXL-97
_computing_structure_refinement 'SHELXL-97 (Sheldrick, 1997)'
_computing_structure_solution 'SHELXS-97 (Sheldrick, 1990)'
_diffrn_ambient_temperature 105(2)
_diffrn_measured_fraction_theta_full 0.998
_diffrn_measured_fraction_theta_max 0.998
_diffrn_measurement_device_type 'SuperNova, Single source at offset), Atlas'
_diffrn_measurement_method '\w scans'
_diffrn_radiation_monochromator mirror
_diffrn_radiation_source 'SuperNova (Cu) X-ray Source'
_diffrn_radiation_type CuK\a
_diffrn_radiation_wavelength 1.54184
_diffrn_reflns_av_R_equivalents 0.0000
_diffrn_reflns_av_sigmaI/netI 0.0204
_diffrn_reflns_limit_h_max 14
_diffrn_reflns_limit_h_min -12
_diffrn_reflns_limit_k_max 22
_diffrn_reflns_limit_k_min -22
_diffrn_reflns_limit_l_max 20
_diffrn_reflns_limit_l_min -20
_diffrn_reflns_number 12040
_diffrn_reflns_theta_full 70.00
_diffrn_reflns_theta_max 70.00
_diffrn_reflns_theta_min 3.59
_exptl_absorpt_coefficient_mu 11.052
_exptl_absorpt_correction_T_max 0.6361
_exptl_absorpt_correction_T_min 0.3655
_exptl_absorpt_correction_type empirical
_exptl_absorpt_process_details abspack
_exptl_crystal_colour yellow
_exptl_crystal_density_diffrn 1.688
_exptl_crystal_density_method 'not measured'
_exptl_crystal_description prism
_exptl_crystal_F_000 1800
_exptl_crystal_size_max 0.11
_exptl_crystal_size_mid 0.10
_exptl_crystal_size_min 0.05
_refine_diff_density_max 3.138
_refine_diff_density_min -1.800
_refine_diff_density_rms 0.182
_refine_ls_extinction_method none
_refine_ls_goodness_of_fit_ref 1.045
_refine_ls_hydrogen_treatment constr
_refine_ls_matrix_type full
_refine_ls_number_parameters 336
_refine_ls_number_reflns 12040
_refine_ls_number_restraints 0
_refine_ls_restrained_S_all 1.045
_refine_ls_R_factor_all 0.0578
_refine_ls_R_factor_gt 0.0502
_refine_ls_shift/su_max 0.007
_refine_ls_shift/su_mean 0.000
_refine_ls_structure_factor_coef Fsqd
_refine_ls_weighting_details 'calc w=1/[\s^2^(Fo^2^)+(0.1010P)^2^+4.1233P] where P=(Fo^2^+2Fc^2^)/3'
_refine_ls_weighting_scheme calc
_refine_ls_wR_factor_gt 0.1317
_refine_ls_wR_factor_ref 0.1398
_reflns_number_gt 10492
_reflns_number_total 12040
_reflns_threshold_expression >2sigma(I)
_cod_data_source_file c3dt53003e.txt
_cod_data_source_block 3b
_cod_original_sg_symbol_H-M 'P 21/n'
_cod_database_code 7029076

loop_
_symmetry_equiv_pos_as_xyz
'x, y, z'
'-x+1/2, y+1/2, -z+1/2'
'-x, -y, -z'
'x-1/2, -y-1/2, z-1/2'

loop_
_atom_site_label
_atom_site_type_symbol
_atom_site_fract_x
_atom_site_fract_y
_atom_site_fract_z
_atom_site_U_iso_or_equiv
_atom_site_adp_type
_atom_site_occupancy
_atom_site_symmetry_multiplicity
_atom_site_calc_flag
_atom_site_refinement_flags
Pt1 Pt 0.028916(16) 0.165510(10) 0.239571(11) 0.02285(9) Uani 1 1 d .
C1 C -0.2478(4) -0.0005(3) 0.2480(3) 0.0301(10) Uani 1 1 d .
P1 P 0.10161(11) 0.10811(8) 0.12914(7) 0.0287(3) Uani 1 1 d .
Zn1 Zn -0.15749(5) 0.10985(4) 0.24681(4) 0.02907(16) Uani 1 1 d .
Zn2 Zn 0.13100(6) 0.27931(4) 0.23333(4) 0.03227(16) Uani 1 1 d .
C2 C -0.2928(4) 0.0396(3) 0.1811(3) 0.0329(11) Uani 1 1 d .
P2 P 0.11723(11) 0.10725(7) 0.34675(8) 0.0289(3) Uani 1 1 d .
C22 C -0.1326(7) 0.3027(4) 0.4176(4) 0.0512(17) Uani 1 1 d .
H22A H -0.2100 0.2855 0.4270 0.077 Uiso 1 1 calc R
H22B H -0.1355 0.3535 0.4003 0.077 Uiso 1 1 calc R
H22C H -0.0866 0.2987 0.4679 0.077 Uiso 1 1 calc R
C21 C -0.1844(8) 0.2915(4) 0.0718(5) 0.060(2) Uani 1 1 d .
H21A H -0.1373 0.3284 0.0465 0.090 Uiso 1 1 calc R
H21B H -0.2479 0.3148 0.0987 0.090 Uiso 1 1 calc R
H21C H -0.2142 0.2582 0.0300 0.090 Uiso 1 1 calc R
Zn4 Zn -0.06435(7) 0.24396(4) 0.33290(4) 0.03278(17) Uani 1 1 d .
C4 C -0.3371(5) 0.0995(3) 0.2977(3) 0.0344(12) Uani 1 1 d .
C26 C 0.1084(7) 0.0092(4) 0.3456(4) 0.0511(17) Uani 1 1 d .
H26A H 0.0283 -0.0056 0.3435 0.077 Uiso 1 1 calc R
H26B H 0.1457 -0.0103 0.3949 0.077 Uiso 1 1 calc R
H26C H 0.1464 -0.0095 0.2978 0.077 Uiso 1 1 calc R
C27 C 0.0668(6) 0.1267(4) 0.4486(3) 0.0465(16) Uani 1 1 d .
H27A H -0.0144 0.1150 0.4509 0.070 Uiso 1 1 calc R
H27B H 0.0782 0.1781 0.4609 0.070 Uiso 1 1 calc R
H27C H 0.1095 0.0973 0.4885 0.070 Uiso 1 1 calc R
C28 C 0.2696(5) 0.1204(4) 0.3633(4) 0.0471(15) Uani 1 1 d .
H28A H 0.3104 0.0981 0.3187 0.071 Uiso 1 1 calc R
H28B H 0.2939 0.0979 0.4147 0.071 Uiso 1 1 calc R
H28C H 0.2865 0.1724 0.3652 0.071 Uiso 1 1 calc R
C25 C 0.2550(5) 0.0970(4) 0.1279(4) 0.0473(15) Uani 1 1 d .
H25A H 0.2762 0.0753 0.0762 0.071 Uiso 1 1 calc R
H25B H 0.2799 0.0655 0.1727 0.071 Uiso 1 1 calc R
H25C H 0.2918 0.1444 0.1340 0.071 Uiso 1 1 calc R
C24 C 0.0736(7) 0.1480(5) 0.0289(4) 0.0527(17) Uani 1 1 d .
H24A H 0.1151 0.1208 -0.0119 0.079 Uiso 1 1 calc R
H24B H 0.0989 0.1985 0.0291 0.079 Uiso 1 1 calc R
H24C H -0.0081 0.1459 0.0157 0.079 Uiso 1 1 calc R
C23 C 0.0535(6) 0.0151(4) 0.1107(4) 0.0449(15) Uani 1 1 d .
H23A H -0.0294 0.0145 0.1028 0.067 Uiso 1 1 calc R
H23B H 0.0752 -0.0153 0.1574 0.067 Uiso 1 1 calc R
H23C H 0.0890 -0.0038 0.0619 0.067 Uiso 1 1 calc R
C7 C -0.2905(6) 0.0184(4) 0.0934(4) 0.0459(15) Uani 1 1 d .
H7A H -0.2797 0.0617 0.0601 0.069 Uiso 1 1 calc R
H7B H -0.3626 -0.0048 0.0774 0.069 Uiso 1 1 calc R
H7C H -0.2277 -0.0154 0.0852 0.069 Uiso 1 1 calc R
Zn3 Zn -0.09204(7) 0.23738(4) 0.15194(4) 0.03436(17) Uani 1 1 d .
C3 C -0.3487(5) 0.1014(3) 0.2112(3) 0.0347(11) Uani 1 1 d .
C5 C -0.2752(5) 0.0368(3) 0.3200(3) 0.0339(12) Uani 1 1 d .
C6 C -0.1906(6) -0.0733(3) 0.2433(4) 0.0412(13) Uani 1 1 d .
H6A H -0.2485 -0.1114 0.2404 0.062 Uiso 1 1 calc R
H6B H -0.1415 -0.0806 0.2917 0.062 Uiso 1 1 calc R
H6C H -0.1445 -0.0753 0.1947 0.062 Uiso 1 1 calc R
C9 C -0.3859(6) 0.1542(4) 0.3556(4) 0.0513(17) Uani 1 1 d .
H9A H -0.3908 0.2016 0.3291 0.077 Uiso 1 1 calc R
H9B H -0.3365 0.1576 0.4044 0.077 Uiso 1 1 calc R
H9C H -0.4621 0.1387 0.3709 0.077 Uiso 1 1 calc R
C8 C -0.4127(6) 0.1561(4) 0.1617(5) 0.0505(17) Uani 1 1 d .
H8A H -0.3937 0.1508 0.1045 0.076 Uiso 1 1 calc R
H8B H -0.3919 0.2048 0.1804 0.076 Uiso 1 1 calc R
H8C H -0.4946 0.1487 0.1676 0.076 Uiso 1 1 calc R
C10 C -0.2489(6) 0.0116(4) 0.4051(4) 0.0456(15) Uani 1 1 d .
H10A H -0.1797 -0.0180 0.4058 0.068 Uiso 1 1 calc R
H10B H -0.3126 -0.0173 0.4243 0.068 Uiso 1 1 calc R
H10C H -0.2372 0.0536 0.4406 0.068 Uiso 1 1 calc R
C11 C 0.2967(5) 0.3404(3) 0.2605(4) 0.0396(13) Uani 1 1 d .
C12 C 0.2665(6) 0.3476(3) 0.1774(4) 0.0408(14) Uani 1 1 d .
C13 C 0.1652(6) 0.3883(4) 0.1708(4) 0.0399(13) Uani 1 1 d .
C16 C 0.4034(6) 0.3060(4) 0.2946(7) 0.070(3) Uani 1 1 d .
H16A H 0.4147 0.2589 0.2685 0.105 Uiso 1 1 calc R
H16B H 0.3967 0.2991 0.3532 0.105 Uiso 1 1 calc R
H16C H 0.4686 0.3374 0.2843 0.105 Uiso 1 1 calc R
C15 C 0.2121(5) 0.3760(3) 0.3061(3) 0.0327(11) Uani 1 1 d .
C14 C 0.1310(5) 0.4057(3) 0.2502(4) 0.0343(11) Uani 1 1 d .
C17 C 0.3368(9) 0.3225(4) 0.1077(6) 0.068(3) Uani 1 1 d .
H17A H 0.2873 0.3154 0.0595 0.102 Uiso 1 1 calc R
H17B H 0.3743 0.2767 0.1221 0.102 Uiso 1 1 calc R
H17C H 0.3945 0.3591 0.0962 0.102 Uiso 1 1 calc R
C18 C 0.1028(9) 0.4130(5) 0.0943(4) 0.065(2) Uani 1 1 d .
H18A H 0.1172 0.3788 0.0503 0.098 Uiso 1 1 calc R
H18B H 0.1299 0.4612 0.0792 0.098 Uiso 1 1 calc R
H18C H 0.0210 0.4151 0.1038 0.098 Uiso 1 1 calc R
C20 C 0.2093(8) 0.3802(4) 0.3970(4) 0.0564(19) Uani 1 1 d .
H20A H 0.2104 0.4311 0.4139 0.085 Uiso 1 1 calc R
H20B H 0.2758 0.3552 0.4207 0.085 Uiso 1 1 calc R
H20C H 0.1397 0.3571 0.4156 0.085 Uiso 1 1 calc R
C19 C 0.0285(6) 0.4490(4) 0.2730(5) 0.0547(18) Uani 1 1 d .
H19A H 0.0352 0.4983 0.2518 0.082 Uiso 1 1 calc R
H19B H 0.0239 0.4506 0.3322 0.082 Uiso 1 1 calc R
H19C H -0.0403 0.4262 0.2497 0.082 Uiso 1 1 calc R

loop_
_atom_site_aniso_label
_atom_site_aniso_U_11
_atom_site_aniso_U_22
_atom_site_aniso_U_33
_atom_site_aniso_U_23
_atom_site_aniso_U_13
_atom_site_aniso_U_12
Pt1 0.02736(12) 0.01576(13) 0.02534(12) -0.00094(7) -0.00069(7) -0.00124(7)
C1 0.032(2) 0.025(3) 0.033(2) 0.004(2) 0.0007(18) -0.008(2)
P1 0.0320(6) 0.0253(7) 0.0289(6) -0.0052(5) 0.0029(4) -0.0016(5)
Zn1 0.0281(3) 0.0245(4) 0.0346(3) 0.0023(3) 0.0001(2) -0.0027(3)
Zn2 0.0392(4) 0.0206(4) 0.0371(4) -0.0024(3) 0.0033(3) -0.0081(3)
C2 0.030(3) 0.034(3) 0.035(3) 0.004(2) -0.0022(19) -0.009(2)
P2 0.0335(6) 0.0218(7) 0.0309(6) 0.0012(5) -0.0058(5) 0.0030(5)
C22 0.076(5) 0.035(4) 0.044(3) -0.001(3) 0.019(3) 0.011(3)
C21 0.078(5) 0.044(4) 0.057(4) 0.010(3) -0.025(4) 0.007(4)
Zn4 0.0439(4) 0.0244(4) 0.0303(3) -0.0003(3) 0.0054(3) 0.0074(3)
C4 0.032(3) 0.033(3) 0.038(3) 0.005(2) 0.006(2) -0.003(2)
C26 0.062(4) 0.028(3) 0.063(4) 0.008(3) -0.020(3) 0.008(3)
C27 0.057(4) 0.058(4) 0.023(3) 0.008(3) -0.005(2) 0.017(3)
C28 0.038(3) 0.055(4) 0.047(3) 0.000(3) -0.010(2) 0.000(3)
C25 0.034(3) 0.049(4) 0.059(4) -0.015(3) 0.007(2) 0.000(3)
C24 0.068(5) 0.061(5) 0.029(3) -0.006(3) 0.009(3) 0.009(4)
C23 0.059(4) 0.033(3) 0.043(3) -0.020(3) 0.011(3) -0.005(3)
C7 0.049(4) 0.054(4) 0.034(3) 0.000(3) -0.004(2) -0.014(3)
Zn3 0.0448(4) 0.0259(4) 0.0320(4) 0.0037(3) -0.0059(3) 0.0044(3)
C3 0.029(2) 0.035(3) 0.040(3) 0.008(2) -0.001(2) -0.005(2)
C5 0.032(3) 0.034(3) 0.036(3) 0.003(2) 0.002(2) -0.005(2)
C6 0.049(3) 0.025(3) 0.049(3) 0.005(2) 0.001(2) -0.004(2)
C9 0.040(3) 0.055(5) 0.059(4) -0.001(3) 0.008(3) 0.014(3)
C8 0.036(3) 0.051(4) 0.064(4) 0.016(3) -0.011(3) -0.003(3)
C10 0.050(4) 0.049(4) 0.037(3) 0.006(3) 0.001(2) -0.001(3)
C11 0.033(3) 0.017(3) 0.068(4) -0.003(2) 0.001(3) -0.003(2)
C12 0.049(3) 0.022(3) 0.053(3) -0.007(2) 0.018(3) -0.010(3)
C13 0.048(3) 0.032(3) 0.040(3) -0.001(2) 0.002(2) -0.016(3)
C16 0.035(3) 0.035(4) 0.139(8) 0.013(4) -0.005(4) 0.000(3)
C15 0.037(3) 0.020(3) 0.041(3) -0.003(2) 0.002(2) -0.006(2)
C14 0.038(3) 0.017(3) 0.048(3) -0.002(2) 0.006(2) -0.002(2)
C17 0.092(6) 0.030(4) 0.084(6) -0.021(4) 0.053(5) -0.015(4)
C18 0.096(6) 0.054(5) 0.044(4) 0.018(3) -0.013(4) -0.031(5)
C20 0.077(5) 0.052(5) 0.040(3) -0.002(3) -0.003(3) -0.019(4)
C19 0.040(3) 0.043(4) 0.081(5) 0.021(4) 0.015(3) 0.010(3)

loop_
_atom_type_symbol
_atom_type_description
_atom_type_scat_dispersion_real
_atom_type_scat_dispersion_imag
_atom_type_scat_source
C C 0.0181 0.0091 'International Tables Vol C Tables 4.2.6.8 and 6.1.1.4'
H H 0.0000 0.0000 'International Tables Vol C Tables 4.2.6.8 and 6.1.1.4'
P P 0.2955 0.4335 'International Tables Vol C Tables 4.2.6.8 and 6.1.1.4'
Zn Zn -1.5491 0.6778 'International Tables Vol C Tables 4.2.6.8 and 6.1.1.4'
Pt Pt -4.5932 6.9264 'International Tables Vol C Tables 4.2.6.8 and 6.1.1.4'

loop_
_geom_angle_atom_site_label_1
_geom_angle_atom_site_label_2
_geom_angle_atom_site_label_3
_geom_angle
P2 Pt1 P1 102.93(5)
P2 Pt1 Zn3 166.36(4)
P1 Pt1 Zn3 90.35(4)
P2 Pt1 Zn4 89.70(4)
P1 Pt1 Zn4 167.20(4)
Zn3 Pt1 Zn4 77.17(3)
P2 Pt1 Zn2 103.07(4)
P1 Pt1 Zn2 99.85(4)
Zn3 Pt1 Zn2 77.29(3)
Zn4 Pt1 Zn2 74.90(3)
P2 Pt1 Zn1 98.78(4)
P1 Pt1 Zn1 101.59(4)
Zn3 Pt1 Zn1 75.15(3)
Zn4 Pt1 Zn1 78.15(3)
Zn2 Pt1 Zn1 144.92(3)
C5 C1 C2 107.9(5)
C5 C1 C6 126.1(5)
C2 C1 C6 125.8(5)
C5 C1 Zn1 72.0(3)
C2 C1 Zn1 72.1(3)
C6 C1 Zn1 125.8(4)
C25 P1 C24 100.8(4)
C25 P1 C23 101.2(3)
C24 P1 C23 100.4(3)
C25 P1 Pt1 117.0(2)
C24 P1 Pt1 118.0(2)
C23 P1 Pt1 116.5(2)
C5 Zn1 C1 35.9(2)
C5 Zn1 C2 59.81(19)
C1 Zn1 C2 35.92(19)
C5 Zn1 C4 35.7(2)
C1 Zn1 C4 59.7(2)
C2 Zn1 C4 59.7(2)
C5 Zn1 C3 59.87(19)
C1 Zn1 C3 59.8(2)
C2 Zn1 C3 35.7(2)
C4 Zn1 C3 36.1(2)
C5 Zn1 Pt1 146.36(14)
C1 Zn1 Pt1 142.56(14)
C2 Zn1 Pt1 146.04(14)
C4 Zn1 Pt1 153.12(15)
C3 Zn1 Pt1 152.72(14)
C5 Zn1 Zn3 156.81(15)
C1 Zn1 Zn3 147.39(13)
C2 Zn1 Zn3 112.92(14)
C4 Zn1 Zn3 121.10(15)
C3 Zn1 Zn3 100.73(14)
Pt1 Zn1 Zn3 51.99(2)
C5 Zn1 Zn4 116.56(15)
C1 Zn1 Zn4 151.43(13)
C2 Zn1 Zn4 156.01(16)
C4 Zn1 Zn4 102.65(15)
C3 Zn1 Zn4 120.48(16)
Pt1 Zn1 Zn4 50.557(19)
Zn3 Zn1 Zn4 59.99(2)
C12 Zn2 C11 36.3(3)
C12 Zn2 C13 36.1(2)
C11 Zn2 C13 59.8(2)
C12 Zn2 C15 59.9(2)
C11 Zn2 C15 35.9(2)
C13 Zn2 C15 59.2(2)
C12 Zn2 C14 59.6(2)
C11 Zn2 C14 59.27(19)
C13 Zn2 C14 35.4(2)
C15 Zn2 C14 35.1(2)
C12 Zn2 Pt1 149.41(15)
C11 Zn2 Pt1 147.18(15)
C13 Zn2 Pt1 150.51(15)
C15 Zn2 Pt1 146.65(14)
C14 Zn2 Pt1 148.70(14)
C12 Zn2 Zn4 158.19(16)
C11 Zn2 Zn4 132.59(18)
C13 Zn2 Zn4 126.46(17)
C15 Zn2 Zn4 101.37(14)
C14 Zn2 Zn4 98.76(14)
Pt1 Zn2 Zn4 52.19(2)
C12 Zn2 Zn3 125.41(19)
C11 Zn2 Zn3 160.21(17)
C13 Zn2 Zn3 100.76(16)
C15 Zn2 Zn3 139.58(15)
C14 Zn2 Zn3 107.78(15)
Pt1 Zn2 Zn3 50.97(2)
Zn4 Zn2 Zn3 60.43(2)
C3 C2 C1 108.5(5)
C3 C2 C7 124.8(5)
C1 C2 C7 126.6(6)
C3 C2 Zn1 72.6(3)
C1 C2 Zn1 72.0(3)
C7 C2 Zn1 124.7(4)
C26 P2 C28 101.0(3)
C26 P2 C27 100.7(4)
C28 P2 C27 100.4(3)
C26 P2 Pt1 115.9(2)
C28 P2 Pt1 118.3(2)
C27 P2 Pt1 117.6(2)
C22 Zn4 Pt1 174.4(2)
C22 Zn4 Zn2 128.2(2)
Pt1 Zn4 Zn2 52.91(2)
C22 Zn4 Zn3 134.2(2)
Pt1 Zn4 Zn3 51.37(2)
Zn2 Zn4 Zn3 61.06(3)
C22 Zn4 Zn1 129.4(3)
Pt1 Zn4 Zn1 51.297(19)
Zn2 Zn4 Zn1 101.38(3)
Zn3 Zn4 Zn1 58.34(2)
C5 C4 C3 108.3(5)
C5 C4 C9 125.8(5)
C3 C4 C9 125.8(6)
C5 C4 Zn1 72.0(3)
C3 C4 Zn1 72.4(3)
C9 C4 Zn1 122.9(4)
C21 Zn3 Pt1 174.6(3)
C21 Zn3 Zn1 128.2(3)
Pt1 Zn3 Zn1 52.86(2)
C21 Zn3 Zn4 133.9(3)
Pt1 Zn3 Zn4 51.46(2)
Zn1 Zn3 Zn4 61.68(2)
C21 Zn3 Zn2 128.9(3)
Pt1 Zn3 Zn2 51.74(2)
Zn1 Zn3 Zn2 101.94(3)
Zn4 Zn3 Zn2 58.50(2)
C2 C3 C4 107.3(5)
C2 C3 C8 126.0(6)
C4 C3 C8 126.6(6)
C2 C3 Zn1 71.6(3)
C4 C3 Zn1 71.6(3)
C8 C3 Zn1 124.4(4)
C4 C5 C1 108.0(5)
C4 C5 C10 126.1(6)
C1 C5 C10 125.8(6)
C4 C5 Zn1 72.3(3)
C1 C5 Zn1 72.0(3)
C10 C5 Zn1 124.1(4)
C12 C11 C15 108.0(5)
C12 C11 C16 125.9(7)
C15 C11 C16 125.9(7)
C12 C11 Zn2 70.6(3)
C15 C11 Zn2 74.2(3)
C16 C11 Zn2 124.3(4)
C13 C12 C11 108.3(5)
C13 C12 C17 125.8(7)
C11 C12 C17 125.7(7)
C13 C12 Zn2 74.0(3)
C11 C12 Zn2 73.2(3)
C17 C12 Zn2 123.3(4)
C12 C13 C14 108.1(5)
C12 C13 C18 127.8(7)
C14 C13 C18 124.0(7)
C12 C13 Zn2 70.0(4)
C14 C13 Zn2 74.2(3)
C18 C13 Zn2 123.4(4)
C14 C15 C11 107.6(5)
C14 C15 C20 126.5(6)
C11 C15 C20 125.9(6)
C14 C15 Zn2 72.9(3)
C11 C15 Zn2 69.9(3)
C20 C15 Zn2 122.0(4)
C13 C14 C15 108.0(5)
C13 C14 C19 127.0(6)
C15 C14 C19 125.0(6)
C13 C14 Zn2 70.4(3)
C15 C14 Zn2 72.0(3)
C19 C14 Zn2 124.1(4)

loop_
_geom_bond_atom_site_label_1
_geom_bond_atom_site_label_2
_geom_bond_distance
Pt1 P2 2.2916(13)
Pt1 P1 2.2930(13)
Pt1 Zn3 2.3985(7)
Pt1 Zn4 2.4013(7)
Pt1 Zn2 2.4245(7)
Pt1 Zn1 2.4266(7)
C1 C5 1.418(8)
C1 C2 1.418(8)
C1 C6 1.507(8)
C1 Zn1 2.299(5)
P1 C25 1.816(6)
P1 C24 1.831(7)
P1 C23 1.833(6)
Zn1 C5 2.299(5)
Zn1 C2 2.300(5)
Zn1 C4 2.302(5)
Zn1 C3 2.313(5)
Zn1 Zn3 2.9424(10)
Zn1 Zn4 3.0432(10)
Zn2 C12 2.250(6)
Zn2 C11 2.284(6)
Zn2 C13 2.303(6)
Zn2 C15 2.340(5)
Zn2 C14 2.352(5)
Zn2 Zn4 2.9345(10)
Zn2 Zn3 3.0120(11)
C2 C3 1.414(9)
C2 C7 1.499(8)
P2 C26 1.815(7)
P2 C28 1.820(6)
P2 C27 1.832(6)
C22 Zn4 1.959(6)
C21 Zn3 1.960(7)
Zn4 Zn3 2.9934(10)
C4 C5 1.411(9)
C4 C3 1.429(8)
C4 C9 1.514(9)
C3 C8 1.488(9)
C5 C10 1.502(8)
C11 C12 1.411(10)
C11 C15 1.425(8)
C11 C16 1.502(10)
C12 C13 1.410(10)
C12 C17 1.507(9)
C13 C14 1.417(8)
C13 C18 1.511(10)
C15 C14 1.417(8)
C15 C20 1.501(8)
C14 C19 1.502(8)
